data_4323258
loop_
_publ_author_name
'Kevin D. John'
'Vincent M. Miskowski'
'Michael A. Vance'
'Richard F. Dallinger'
'Louis C. Wang'
'Steven J. Geib'
'Michael D. Hopkins'

_publ_section_title
;
 Molecular Structures, Vibrational Spectroscopy, and Normal-Mode Analysis
 of M2(C\\tbCR)4(PMe3)4 Dimetallatetraynes. Observation of Strongly Mixed
 Metal-Metal and Metal-Ligand Vibrational Modes
;
_journal_name_full 'Inorganic Chemistry'
_journal_page_first 6858
_journal_page_last 6873
_journal_paper_doi 10.1021/ic980866u
_journal_volume 37
_journal_year 1998
_chemical_formula_sum 'C24 H48 Mo2 P4'
_chemical_formula_weight 652.38
_chemical_name_systematic
; 
 ? 
;
_space_group_IT_number 2
_symmetry_cell_setting triclinic
_symmetry_space_group_name_Hall '-P 1'
_symmetry_space_group_name_H-M 'P -1'
_atom_sites_solution_hydrogens geom
_atom_sites_solution_primary direct
_atom_sites_solution_secondary difmap
_audit_creation_method SHELXL
_cell_angle_alpha 108.98(3)
_cell_angle_beta 92.28(3)
_cell_angle_gamma 91.07(3)
_cell_formula_units_Z 4
_cell_length_a 11.673(2)
_cell_length_b 16.317(3)
_cell_length_c 18.568(4)
_cell_measurement_reflns_used 25
_cell_measurement_temperature 208(2)
_cell_measurement_theta_max 12.5
_cell_measurement_theta_min 10
_cell_volume 3339.8(13)
_computing_data_collection 'Siemens P3/PC'
_computing_structure_refinement 'SHELXL-93 (Sheldrick, 1993)'
_computing_structure_solution 'SHELXS-86 (Sheldrick, 1990)'
_diffrn_ambient_temperature 208(2)
_diffrn_measurement_device 'Siemens P3'
_diffrn_measurement_method 'omega scans'
_diffrn_radiation_monochromator graphite
_diffrn_radiation_source 'fine-focus sealed tube'
_diffrn_radiation_type MoK\a
_diffrn_radiation_wavelength 0.71073
_diffrn_reflns_av_R_equivalents 0.0101
_diffrn_reflns_av_sigmaI/netI 0.0232
_diffrn_reflns_limit_h_max 13
_diffrn_reflns_limit_h_min 0
_diffrn_reflns_limit_k_max 18
_diffrn_reflns_limit_k_min -18
_diffrn_reflns_limit_l_max 21
_diffrn_reflns_limit_l_min -21
_diffrn_reflns_number 11271
_diffrn_reflns_theta_max 24.00
_diffrn_reflns_theta_min 2.02
_diffrn_standards_decay_% '< 1%'
_diffrn_standards_interval_count 200
_diffrn_standards_number 3
_exptl_absorpt_coefficient_mu 0.952
_exptl_absorpt_correction_type psi-scan
_exptl_crystal_colour 'dark blue'
_exptl_crystal_density_diffrn 1.297
_exptl_crystal_density_meas ?
_exptl_crystal_density_method N/A
_exptl_crystal_F_000 1344
_exptl_crystal_size_max 0.52
_exptl_crystal_size_mid 0.41
_exptl_crystal_size_min 0.40
_refine_diff_density_max 0.470
_refine_diff_density_min -0.268
_refine_diff_density_rms 0.057
_refine_ls_extinction_coef 0.00006(5)
_refine_ls_extinction_expression Fc^*^=kFc[1+0.001xFc^2^\l^3^/sin(2\q)]^-1/4^
_refine_ls_extinction_method SHELXL
_refine_ls_goodness_of_fit_all 1.053
_refine_ls_goodness_of_fit_obs 1.069
_refine_ls_matrix_type full
_refine_ls_number_parameters 550
_refine_ls_number_reflns 10500
_refine_ls_number_restraints 0
_refine_ls_restrained_S_all 1.055
_refine_ls_restrained_S_obs 1.069
_refine_ls_R_factor_all 0.0410
_refine_ls_R_factor_obs 0.0292
_refine_ls_shift/esd_max -0.564
_refine_ls_shift/esd_mean 0.014
_refine_ls_structure_factor_coef Fsqd
_refine_ls_weighting_details 'w=1/[\s^2^(Fo^2^)+(0.0335P)^2^+2.0238P] where P=(Fo^2^+2Fc^2^)/3'
_refine_ls_weighting_scheme calc
_refine_ls_wR_factor_all 0.0722
_refine_ls_wR_factor_obs 0.0660
_reflns_number_observed 8636
_reflns_number_total 10504
_reflns_observed_criterion >2sigma(I)
_cod_data_source_file ic980866u_1.cif
_cod_data_source_block Mo2(CCMe)4(PMe3)4
_cod_depositor_comments
;
The following automatic conversions were performed:

'_exptl_crystal_density_meas' value 'N/A' was changed to '?' - the
value is perceived as not measured.

Automatic conversion script
Id: cif_fix_values 3008 2015-01-20 13:52:24Z robertas 

The following automatic conversions were performed:

'_refine_ls_weighting_scheme' value 'calc
w=1/[\s^2^(Fo^2^)+(0.0335P)^2^+2.0238P] where P=(Fo^2^+2Fc^2^)/3' was
changed to 'calc'. New tag '_refine_ls_weighting_details' was
created. The value of the new tag was set to
'w=1/[\s^2^(Fo^2^)+(0.0335P)^2^+2.0238P] where P=(Fo^2^+2Fc^2^)/3'.

Automatic conversion script
Id: cif_fix_values 3143 2015-03-26 13:38:13Z robertas 
;
_cod_original_cell_volume 3339.8(11)
_cod_database_code 4323258

loop_
_symmetry_equiv_pos_as_xyz
'x, y, z'
'-x, -y, -z'

loop_
_atom_site_aniso_label
_atom_site_aniso_U_11
_atom_site_aniso_U_22
_atom_site_aniso_U_33
_atom_site_aniso_U_23
_atom_site_aniso_U_13
_atom_site_aniso_U_12
Mo1 0.0349(2) 0.03053(15) 0.0417(2) 0.01262(12) -0.00122(12) 0.00049(11)
Mo2 0.0333(2) 0.03097(15) 0.0436(2) 0.01076(12) 0.00069(12) -0.00005(11)
P1 0.0415(5) 0.0387(5) 0.0504(5) 0.0158(4) -0.0069(4) -0.0007(4)
P2 0.0378(5) 0.0390(5) 0.0458(5) 0.0102(4) 0.0008(4) 0.0056(4)
P3 0.0474(5) 0.0439(5) 0.0482(5) 0.0182(4) 0.0015(4) -0.0025(4)
P4 0.0449(5) 0.0310(5) 0.0636(6) 0.0117(4) 0.0053(4) 0.0000(4)
C1 0.044(2) 0.036(2) 0.045(2) 0.0121(15) -0.005(2) -0.0012(15)
C2 0.056(2) 0.040(2) 0.045(2) 0.014(2) 0.004(2) 0.000(2)
C3 0.046(2) 0.044(2) 0.050(2) 0.020(2) 0.001(2) 0.001(2)
C4 0.061(3) 0.061(2) 0.061(2) 0.027(2) 0.000(2) -0.004(2)
C5 0.042(2) 0.046(2) 0.046(2) 0.010(2) 0.002(2) -0.001(2)
C6 0.043(2) 0.075(3) 0.049(2) 0.010(2) 0.004(2) -0.003(2)
C7 0.039(2) 0.036(2) 0.059(2) 0.015(2) 0.005(2) -0.0015(15)
C8 0.045(2) 0.060(2) 0.059(2) 0.015(2) 0.006(2) 0.005(2)
C9 0.098(3) 0.038(2) 0.076(3) 0.015(2) 0.009(3) -0.003(2)
C10 0.102(4) 0.142(5) 0.104(4) 0.085(4) 0.000(3) -0.026(4)
C11 0.057(3) 0.173(6) 0.080(3) 0.033(4) -0.019(3) -0.024(3)
C12 0.048(3) 0.139(5) 0.119(5) 0.031(4) 0.018(3) 0.028(3)
C13 0.073(3) 0.059(2) 0.057(2) 0.007(2) -0.012(2) 0.007(2)
C14 0.058(2) 0.055(2) 0.065(3) 0.021(2) -0.014(2) 0.011(2)
C15 0.048(2) 0.070(3) 0.084(3) 0.032(2) -0.010(2) -0.016(2)
C16 0.043(2) 0.054(2) 0.075(3) 0.010(2) 0.004(2) -0.001(2)
C17 0.058(2) 0.063(2) 0.053(2) 0.017(2) -0.002(2) 0.024(2)
C18 0.058(2) 0.053(2) 0.052(2) 0.009(2) 0.007(2) 0.009(2)
C19 0.077(3) 0.068(3) 0.055(2) 0.018(2) 0.012(2) 0.000(2)
C20 0.055(2) 0.067(3) 0.088(3) 0.044(2) -0.003(2) -0.017(2)
C21 0.071(3) 0.055(2) 0.054(2) 0.026(2) -0.001(2) 0.006(2)
C22 0.055(2) 0.047(2) 0.112(4) 0.022(2) 0.016(2) -0.011(2)
C23 0.077(3) 0.048(2) 0.097(3) 0.035(2) -0.005(3) 0.008(2)
C24 0.094(3) 0.039(2) 0.081(3) -0.001(2) 0.018(3) -0.003(2)
Mo1' 0.0413(2) 0.0337(2) 0.0332(2) 0.00792(12) 0.00206(12) 0.00566(12)
Mo2' 0.0459(2) 0.0322(2) 0.03179(15) 0.00671(12) -0.00137(12) 0.00187(12)
P1' 0.0558(6) 0.0490(5) 0.0407(5) 0.0124(4) 0.0117(4) 0.0124(4)
P2' 0.0423(5) 0.0321(4) 0.0479(5) 0.0055(4) 0.0011(4) 0.0029(4)
P3' 0.0548(6) 0.0465(5) 0.0419(5) 0.0099(4) -0.0105(4) -0.0038(4)
P4' 0.0588(6) 0.0414(5) 0.0369(5) 0.0141(4) 0.0013(4) 0.0044(4)
C1' 0.054(2) 0.039(2) 0.044(2) 0.011(2) 0.002(2) 0.004(2)
C2' 0.064(2) 0.055(2) 0.047(2) 0.020(2) 0.001(2) 0.004(2)
C3' 0.045(2) 0.049(2) 0.047(2) 0.015(2) 0.001(2) 0.006(2)
C4' 0.063(3) 0.081(3) 0.075(3) 0.043(2) -0.014(2) -0.013(2)
C5' 0.046(2) 0.041(2) 0.048(2) 0.012(2) -0.001(2) 0.000(2)
C6' 0.043(2) 0.045(2) 0.064(2) 0.015(2) 0.004(2) -0.002(2)
C7' 0.062(2) 0.039(2) 0.042(2) 0.010(2) -0.003(2) 0.001(2)
C8' 0.065(2) 0.040(2) 0.048(2) 0.007(2) 0.001(2) 0.003(2)
C9' 0.120(4) 0.095(4) 0.060(3) 0.040(3) -0.002(3) 0.022(3)
C10' 0.108(5) 0.225(8) 0.174(7) 0.126(6) -0.091(5) -0.080(5)
C11' 0.064(3) 0.076(3) 0.085(3) 0.006(3) 0.027(2) 0.009(2)
C12' 0.107(4) 0.046(2) 0.072(3) -0.003(2) -0.001(3) 0.012(2)
C13' 0.070(3) 0.070(3) 0.066(3) 0.024(2) 0.022(2) 0.004(2)
C14' 0.070(3) 0.070(3) 0.065(3) 0.025(2) 0.020(2) 0.032(2)
C15' 0.083(3) 0.074(3) 0.038(2) 0.007(2) 0.012(2) 0.013(2)
C16' 0.061(2) 0.050(2) 0.047(2) -0.002(2) -0.001(2) 0.010(2)
C17' 0.055(2) 0.045(2) 0.065(2) 0.012(2) 0.001(2) 0.015(2)
C18' 0.071(3) 0.043(2) 0.098(3) 0.019(2) 0.017(2) -0.005(2)
C19' 0.082(3) 0.087(3) 0.084(3) 0.034(3) -0.024(3) -0.033(3)
C20' 0.083(3) 0.073(3) 0.042(2) 0.008(2) -0.014(2) 0.001(2)
C21' 0.062(3) 0.069(3) 0.071(3) 0.017(2) -0.015(2) 0.009(2)
C22' 0.079(3) 0.063(2) 0.039(2) 0.010(2) -0.007(2) 0.013(2)
C23' 0.076(3) 0.051(2) 0.058(2) 0.022(2) 0.003(2) 0.020(2)
C24' 0.093(3) 0.071(3) 0.068(3) 0.038(2) 0.000(2) -0.016(2)

loop_
_atom_site_label
_atom_site_type_symbol
_atom_site_fract_x
_atom_site_fract_y
_atom_site_fract_z
_atom_site_U_iso_or_equiv
_atom_site_thermal_displace_type
_atom_site_occupancy
_atom_site_calc_flag
_atom_site_refinement_flags
_atom_site_disorder_group
Mo1 Mo 0.22456(2) 0.43066(2) 0.18697(2) 0.03557(8) Uani 1 d . .
Mo2 Mo 0.20075(2) 0.51393(2) 0.30084(2) 0.03633(8) Uani 1 d . .
P1 P 0.02734(8) 0.41924(6) 0.12492(5) 0.0435(2) Uani 1 d . .
P2 P 0.43391(7) 0.40060(6) 0.19398(5) 0.0417(2) Uani 1 d . .
P3 P 0.15032(8) 0.40888(6) 0.36863(5) 0.0458(2) Uani 1 d . .
P4 P 0.23840(8) 0.66291(6) 0.29376(6) 0.0473(2) Uani 1 d . .
C1 C 0.1968(3) 0.2972(2) 0.1780(2) 0.0423(8) Uani 1 d . .
C2 C 0.1867(3) 0.2200(2) 0.1644(2) 0.0466(8) Uani 1 d . .
C3 C 0.2740(3) 0.5034(2) 0.1147(2) 0.0459(8) Uani 1 d . .
C4 C 0.3060(3) 0.5346(3) 0.0688(2) 0.0594(10) Uani 1 d . .
C5 C 0.3591(3) 0.5384(2) 0.3677(2) 0.0456(8) Uani 1 d . .
C6 C 0.4421(3) 0.5610(3) 0.4103(2) 0.0579(10) Uani 1 d . .
C7 C 0.0259(3) 0.5512(2) 0.3124(2) 0.0450(8) Uani 1 d . .
C8 C -0.0702(3) 0.5748(2) 0.3236(2) 0.0558(10) Uani 1 d . .
C9 C 0.1780(4) 0.1258(2) 0.1505(3) 0.0715(12) Uani 1 d . .
H9A H 0.2190(22) 0.0961(3) 0.1062(10) 0.107 Uiso 1 calc R .
H9B H 0.0988(4) 0.1068(4) 0.1423(17) 0.107 Uiso 1 calc R .
H9C H 0.2104(23) 0.1132(3) 0.1939(7) 0.107 Uiso 1 calc R .
C10 C 0.3490(5) 0.5744(4) 0.0141(3) 0.106(2) Uani 1 d . .
H10A H 0.3141(27) 0.6293(13) 0.0220(16) 0.159 Uiso 1 calc R .
H10B H 0.3303(32) 0.5369(13) -0.0369(3) 0.159 Uiso 1 calc R .
H10C H 0.4308(6) 0.5831(25) 0.0216(16) 0.159 Uiso 1 calc R .
C11 C 0.5454(4) 0.5888(4) 0.4615(3) 0.106(2) Uani 1 d . .
H11A H 0.5638(21) 0.6487(8) 0.4688(19) 0.159 Uiso 1 calc R .
H11B H 0.6085(10) 0.5541(18) 0.4391(11) 0.159 Uiso 1 calc R .
H11C H 0.5314(13) 0.5818(25) 0.5098(8) 0.159 Uiso 1 calc R .
C12 C -0.1906(4) 0.6008(4) 0.3334(3) 0.104(2) Uani 1 d . .
H12A H -0.2091(11) 0.6118(26) 0.3856(6) 0.156 Uiso 1 calc R .
H12B H -0.2404(4) 0.5551(11) 0.3009(17) 0.156 Uiso 1 calc R .
H12C H -0.2007(9) 0.6525(15) 0.3201(22) 0.156 Uiso 1 calc R .
C13 C 0.0338(4) 0.3508(3) 0.0257(2) 0.0663(11) Uani 1 d . .
H13A H 0.0935(4) 0.3727(3) 0.0021(2) 0.099 Uiso 1 calc R .
H13B H -0.0384(4) 0.3512(3) -0.0008(2) 0.099 Uiso 1 calc R .
H13C H 0.0498(4) 0.2926(3) 0.0236(2) 0.099 Uiso 1 calc R .
C14 C -0.0373(3) 0.5155(2) 0.1151(2) 0.0593(10) Uani 1 d . .
H14A H 0.0184(3) 0.5480(2) 0.0978(2) 0.089 Uiso 1 calc R .
H14B H -0.0631(3) 0.5507(2) 0.1636(2) 0.089 Uiso 1 calc R .
H14C H -0.1014(3) 0.4988(2) 0.0788(2) 0.089 Uiso 1 calc R .
C15 C -0.0882(3) 0.3672(3) 0.1574(2) 0.0661(11) Uani 1 d . .
H15A H -0.0619(3) 0.3148(3) 0.1644(2) 0.099 Uiso 1 calc R .
H15B H -0.1512(3) 0.3537(3) 0.1202(2) 0.099 Uiso 1 calc R .
H15C H -0.1129(3) 0.4055(3) 0.2050(2) 0.099 Uiso 1 calc R .
C16 C 0.5391(3) 0.4880(2) 0.2067(2) 0.0604(10) Uani 1 d . .
H16A H 0.5182(3) 0.5204(2) 0.1736(2) 0.091 Uiso 1 calc R .
H16B H 0.6132(3) 0.4642(2) 0.1945(2) 0.091 Uiso 1 calc R .
H16C H 0.5416(3) 0.5255(2) 0.2587(2) 0.091 Uiso 1 calc R .
C17 C 0.4870(3) 0.3475(3) 0.2599(2) 0.0583(10) Uani 1 d . .
H17A H 0.4362(3) 0.2996(3) 0.2573(2) 0.087 Uiso 1 calc R .
H17B H 0.4906(3) 0.3881(3) 0.3108(2) 0.087 Uiso 1 calc R .
H17C H 0.5622(3) 0.3268(3) 0.2465(2) 0.087 Uiso 1 calc R .
C18 C 0.4701(3) 0.3239(2) 0.1026(2) 0.0561(10) Uani 1 d . .
H18A H 0.4457(3) 0.3454(2) 0.0623(2) 0.084 Uiso 1 calc R .
H18B H 0.4321(3) 0.2689(2) 0.0954(2) 0.084 Uiso 1 calc R .
H18C H 0.5516(3) 0.3170(2) 0.1020(2) 0.084 Uiso 1 calc R .
C19 C 0.1464(4) 0.4724(3) 0.4691(2) 0.0670(11) Uani 1 d . .
H19A H 0.0985(4) 0.5211(3) 0.4748(2) 0.100 Uiso 1 calc R .
H19B H 0.2226(4) 0.4927(3) 0.4890(2) 0.100 Uiso 1 calc R .
H19C H 0.1159(4) 0.4369(3) 0.4966(2) 0.100 Uiso 1 calc R .
C20 C 0.0100(3) 0.3540(3) 0.3472(3) 0.0662(11) Uani 1 d . .
H20A H -0.0470(3) 0.3947(3) 0.3444(3) 0.099 Uiso 1 calc R .
H20B H -0.0076(3) 0.3304(3) 0.3867(3) 0.099 Uiso 1 calc R .
H20C H 0.0103(3) 0.3080(3) 0.2993(3) 0.099 Uiso 1 calc R .
C21 C 0.2437(3) 0.3222(2) 0.3714(2) 0.0581(10) Uani 1 d . .
H21A H 0.3215(3) 0.3444(2) 0.3825(2) 0.087 Uiso 1 calc R .
H21B H 0.2385(3) 0.2769(2) 0.3229(2) 0.087 Uiso 1 calc R .
H21C H 0.2206(3) 0.2993(2) 0.4104(2) 0.087 Uiso 1 calc R .
C22 C 0.3811(3) 0.6919(3) 0.2736(3) 0.0721(13) Uani 1 d . .
H22A H 0.4367(3) 0.6738(3) 0.3044(3) 0.108 Uiso 1 calc R .
H22B H 0.3882(3) 0.7536(3) 0.2851(3) 0.108 Uiso 1 calc R .
H22C H 0.3942(3) 0.6636(3) 0.2207(3) 0.108 Uiso 1 calc R .
C23 C 0.1490(4) 0.7021(3) 0.2309(3) 0.0716(12) Uani 1 d . .
H23A H 0.0698(4) 0.6899(3) 0.2369(3) 0.107 Uiso 1 calc R .
H23B H 0.1678(4) 0.6736(3) 0.1791(3) 0.107 Uiso 1 calc R .
H23C H 0.1618(4) 0.7635(3) 0.2434(3) 0.107 Uiso 1 calc R .
C24 C 0.2155(4) 0.7417(2) 0.3867(3) 0.0762(13) Uani 1 d . .
H24A H 0.2597(4) 0.7271(2) 0.4252(3) 0.114 Uiso 1 calc R .
H24B H 0.1356(4) 0.7412(2) 0.3970(3) 0.114 Uiso 1 calc R .
H24C H 0.2391(4) 0.7985(2) 0.3869(3) 0.114 Uiso 1 calc R .
Mo1' Mo 0.64823(2) 0.93042(2) 0.258795(15) 0.03674(8) Uani 1 d . .
Mo2' Mo 0.76802(2) 1.02388(2) 0.244033(15) 0.03761(8) Uani 1 d . .
P1' P 0.51384(9) 1.02416(6) 0.35068(5) 0.0486(2) Uani 1 d . .
P2' P 0.71935(8) 0.79176(5) 0.16982(5) 0.0426(2) Uani 1 d . .
P3' P 0.92379(9) 1.03144(6) 0.34325(5) 0.0493(2) Uani 1 d . .
P4' P 0.67419(8) 1.06460(6) 0.13761(5) 0.0454(2) Uani 1 d . .
C1' C 0.7069(3) 0.8865(2) 0.3506(2) 0.0465(8) Uani 1 d . .
C2' C 0.7303(3) 0.8596(2) 0.4021(2) 0.0545(9) Uani 1 d . .
C3' C 0.5035(3) 0.9061(2) 0.1794(2) 0.0473(8) Uani 1 d . .
C4' C 0.4171(4) 0.8817(3) 0.1424(3) 0.0691(12) Uani 1 d . .
C5' C 0.8882(3) 0.9633(2) 0.1600(2) 0.0458(8) Uani 1 d . .
C6' C 0.9512(3) 0.9372(2) 0.1084(2) 0.0514(9) Uani 1 d . .
C7' C 0.7292(3) 1.1517(2) 0.3159(2) 0.0489(9) Uani 1 d . .
C8' C 0.7189(3) 1.2257(2) 0.3544(2) 0.0530(9) Uani 1 d . .
C9' C 0.7621(5) 0.8292(3) 0.4668(2) 0.088(2) Uani 1 d . .
H9'C H 0.8333(16) 0.7999(20) 0.4576(10) 0.132 Uiso 1 calc R .
H9'B H 0.7031(15) 0.7899(18) 0.4719(13) 0.132 Uiso 1 calc R .
H9'A H 0.7705(30) 0.8779(4) 0.5128(4) 0.132 Uiso 1 calc R .
C10' C 0.3074(5) 0.8516(5) 0.0984(4) 0.158(3) Uani 1 d . .
H10F H 0.2596(23) 0.8245(38) 0.1256(18) 0.237 Uiso 1 calc R .
H10E H 0.3221(7) 0.8106(31) 0.0495(15) 0.237 Uiso 1 calc R .
H10D H 0.2692(26) 0.9003(7) 0.0913(31) 0.237 Uiso 1 calc R .
C11' C 1.0224(4) 0.9025(3) 0.0419(3) 0.0793(14) Uani 1 d . .
H11F H 1.0702(21) 0.8585(15) 0.0496(9) 0.119 Uiso 1 calc R .
H11E H 1.0698(21) 0.9485(5) 0.0362(12) 0.119 Uiso 1 calc R .
H11D H 0.9737(4) 0.8779(19) -0.0032(4) 0.119 Uiso 1 calc R .
C12' C 0.7063(4) 1.3157(2) 0.4043(3) 0.0804(14) Uani 1 d . .
H12D H 0.6278(7) 1.3243(6) 0.4178(15) 0.121 Uiso 1 calc R .
H12E H 0.7281(27) 1.3549(3) 0.3778(7) 0.121 Uiso 1 calc R .
H12F H 0.7547(22) 1.3266(7) 0.4496(9) 0.121 Uiso 1 calc R .
C13' C 0.4000(4) 0.9533(3) 0.3648(2) 0.0678(11) Uani 1 d . .
H13D H 0.3656(4) 0.9192(3) 0.3163(2) 0.102 Uiso 1 calc R .
H13E H 0.3429(4) 0.9879(3) 0.3954(2) 0.102 Uiso 1 calc R .
H13F H 0.4318(4) 0.9157(3) 0.3903(2) 0.102 Uiso 1 calc R .
C14' C 0.4316(4) 1.1052(3) 0.3258(2) 0.0667(11) Uani 1 d . .
H14D H 0.3991(4) 1.0807(3) 0.2748(2) 0.100 Uiso 1 calc R .
H14E H 0.4811(4) 1.1540(3) 0.3290(2) 0.100 Uiso 1 calc R .
H14F H 0.3712(4) 1.1237(3) 0.3605(2) 0.100 Uiso 1 calc R .
C15' C 0.5671(4) 1.0822(3) 0.4474(2) 0.0671(11) Uani 1 d . .
H15D H 0.6126(4) 1.0445(3) 0.4663(2) 0.101 Uiso 1 calc R .
H15E H 0.5036(4) 1.1012(3) 0.4793(2) 0.101 Uiso 1 calc R .
H15F H 0.6134(4) 1.1316(3) 0.4477(2) 0.101 Uiso 1 calc R .
C16' C 0.7098(3) 0.7742(2) 0.0682(2) 0.0571(10) Uani 1 d . .
H16D H 0.6358(3) 0.7907(2) 0.0543(2) 0.086 Uiso 1 calc R .
H16E H 0.7200(3) 0.7140(2) 0.0409(2) 0.086 Uiso 1 calc R .
H16F H 0.7684(3) 0.8086(2) 0.0557(2) 0.086 Uiso 1 calc R .
C17' C 0.8623(3) 0.7576(2) 0.1853(2) 0.0565(10) Uani 1 d . .
H17D H 0.8757(3) 0.7646(2) 0.2384(2) 0.085 Uiso 1 calc R .
H17E H 0.9178(3) 0.7923(2) 0.1703(2) 0.085 Uiso 1 calc R .
H17F H 0.8693(3) 0.6977(2) 0.1555(2) 0.085 Uiso 1 calc R .
C18' C 0.6307(4) 0.7017(2) 0.1764(3) 0.0714(12) Uani 1 d . .
H18D H 0.5513(4) 0.7126(2) 0.1689(3) 0.107 Uiso 1 calc R .
H18E H 0.6434(4) 0.6957(2) 0.2258(3) 0.107 Uiso 1 calc R .
H18F H 0.6506(4) 0.6492(2) 0.1378(3) 0.107 Uiso 1 calc R .
C19' C 1.0339(4) 1.1083(3) 0.3356(3) 0.0842(14) Uani 1 d . .
H19D H 0.9994(4) 1.1618(3) 0.3374(3) 0.126 Uiso 1 calc R .
H19E H 1.0705(4) 1.0848(3) 0.2881(3) 0.126 Uiso 1 calc R .
H19F H 1.0899(4) 1.1187(3) 0.3771(3) 0.126 Uiso 1 calc R .
C20' C 0.8923(4) 1.0732(3) 0.4431(2) 0.0693(12) Uani 1 d . .
H20D H 0.8477(4) 1.1240(3) 0.4520(2) 0.104 Uiso 1 calc R .
H20E H 0.9627(4) 1.0877(3) 0.4736(2) 0.104 Uiso 1 calc R .
H20F H 0.8498(4) 1.0298(3) 0.4566(2) 0.104 Uiso 1 calc R .
C21' C 1.0069(4) 0.9375(3) 0.3386(2) 0.0695(12) Uani 1 d . .
H21D H 1.0284(4) 0.9100(3) 0.2871(2) 0.104 Uiso 1 calc R .
H21E H 0.9616(4) 0.8973(3) 0.3546(2) 0.104 Uiso 1 calc R .
H21F H 1.0746(4) 0.9552(3) 0.3715(2) 0.104 Uiso 1 calc R .
C22' C 0.6620(4) 0.9861(3) 0.0428(2) 0.0620(11) Uani 1 d . .
H22D H 0.7333(4) 0.9575(3) 0.0311(2) 0.093 Uiso 1 calc R .
H22E H 0.6440(4) 1.0151(3) 0.0065(2) 0.093 Uiso 1 calc R .
H22F H 0.6021(4) 0.9440(3) 0.0403(2) 0.093 Uiso 1 calc R .
C23' C 0.5325(3) 1.1098(2) 0.1473(2) 0.0608(10) Uani 1 d . .
H23D H 0.5288(3) 1.1532(2) 0.1965(2) 0.091 Uiso 1 calc R .
H23E H 0.4759(3) 1.0645(2) 0.1422(2) 0.091 Uiso 1 calc R .
H23F H 0.5178(3) 1.1356(2) 0.1083(2) 0.091 Uiso 1 calc R .
C24' C 0.7626(4) 1.1519(3) 0.1251(2) 0.0741(13) Uani 1 d . .
H24D H 0.7742(4) 1.1976(3) 0.1731(2) 0.111 Uiso 1 calc R .
H24E H 0.7246(4) 1.1742(3) 0.0889(2) 0.111 Uiso 1 calc R .
H24F H 0.8354(4) 1.1301(3) 0.1068(2) 0.111 Uiso 1 calc R .

loop_
_atom_type_symbol
_atom_type_description
_atom_type_scat_dispersion_real
_atom_type_scat_dispersion_imag
_atom_type_scat_source
C C 0.0033 0.0016 'International Tables Vol C Tables 4.2.6.8 and 6.1.1.4'
H H 0.0000 0.0000 'International Tables Vol C Tables 4.2.6.8 and 6.1.1.4'
P P 0.1023 0.0942 'International Tables Vol C Tables 4.2.6.8 and 6.1.1.4'
Mo Mo -1.6832 0.6857 'International Tables Vol C Tables 4.2.6.8 and 6.1.1.4'

loop_
_geom_angle_atom_site_label_1
_geom_angle_atom_site_label_2
_geom_angle_atom_site_label_3
_geom_angle
_geom_angle_site_symmetry_1
_geom_angle_site_symmetry_3
_geom_angle_publ_flag
Mo2 Mo1 C1 110.74(9) . . ?
Mo2 Mo1 C3 111.41(10) . . ?
C1 Mo1 C3 137.81(13) . . ?
Mo2 Mo1 P2 101.38(4) . . ?
C1 Mo1 P2 85.36(10) . . ?
C3 Mo1 P2 85.00(10) . . ?
Mo2 Mo1 P1 102.62(4) . . ?
C1 Mo1 P1 85.83(10) . . ?
C3 Mo1 P1 86.65(10) . . ?
P2 Mo1 P1 156.00(3) . . ?
C7 Mo2 C5 139.02(13) . . ?
C7 Mo2 Mo1 109.95(10) . . ?
C5 Mo2 Mo1 110.99(9) . . ?
C7 Mo2 P4 84.85(9) . . ?
C5 Mo2 P4 84.06(10) . . ?
Mo1 Mo2 P4 103.48(4) . . ?
C7 Mo2 P3 86.27(10) . . ?
C5 Mo2 P3 86.60(10) . . ?
Mo1 Mo2 P3 102.78(3) . . ?
P4 Mo2 P3 153.74(4) . . ?
C15 P1 C14 103.2(2) . . ?
C15 P1 C13 102.0(2) . . ?
C14 P1 C13 101.7(2) . . ?
C15 P1 Mo1 119.61(14) . . ?
C14 P1 Mo1 119.56(13) . . ?
C13 P1 Mo1 108.01(14) . . ?
C17 P2 C16 103.2(2) . . ?
C17 P2 C18 101.7(2) . . ?
C16 P2 C18 102.0(2) . . ?
C17 P2 Mo1 119.72(13) . . ?
C16 P2 Mo1 119.32(13) . . ?
C18 P2 Mo1 108.26(13) . . ?
C21 P3 C20 102.5(2) . . ?
C21 P3 C19 101.9(2) . . ?
C20 P3 C19 103.4(2) . . ?
C21 P3 Mo2 122.16(13) . . ?
C20 P3 Mo2 118.18(14) . . ?
C19 P3 Mo2 106.18(14) . . ?
C23 P4 C22 102.2(2) . . ?
C23 P4 C24 102.2(2) . . ?
C22 P4 C24 103.1(2) . . ?
C23 P4 Mo2 119.79(14) . . ?
C22 P4 Mo2 118.73(14) . . ?
C24 P4 Mo2 108.42(15) . . ?
C2 C1 Mo1 172.1(3) . . ?
C1 C2 C9 177.5(4) . . ?
C4 C3 Mo1 172.1(3) . . ?
C3 C4 C10 177.9(4) . . ?
C6 C5 Mo2 172.2(3) . . ?
C5 C6 C11 178.8(4) . . ?
C8 C7 Mo2 175.8(3) . . ?
C7 C8 C12 176.9(5) . . ?
C3' Mo1' Mo2' 112.41(10) . . ?
C3' Mo1' C1' 137.21(14) . . ?
Mo2' Mo1' C1' 110.38(10) . . ?
C3' Mo1' P2' 84.61(10) . . ?
Mo2' Mo1' P2' 101.64(3) . . ?
C1' Mo1' P2' 87.11(9) . . ?
C3' Mo1' P1' 84.22(10) . . ?
Mo2' Mo1' P1' 102.30(4) . . ?
C1' Mo1' P1' 86.73(9) . . ?
P2' Mo1' P1' 155.95(4) . . ?
Mo1' Mo2' C5' 111.16(9) . . ?
Mo1' Mo2' C7' 110.16(10) . . ?
C5' Mo2' C7' 138.65(14) . . ?
Mo1' Mo2' P4' 102.68(4) . . ?
C5' Mo2' P4' 83.60(10) . . ?
C7' Mo2' P4' 86.07(10) . . ?
Mo1' Mo2' P3' 102.75(3) . . ?
C5' Mo2' P3' 87.35(10) . . ?
C7' Mo2' P3' 85.16(10) . . ?
P4' Mo2' P3' 154.57(4) . . ?
C15' P1' C14' 102.7(2) . . ?
C15' P1' C13' 102.7(2) . . ?
C14' P1' C13' 101.5(2) . . ?
C15' P1' Mo1' 118.81(14) . . ?
C14' P1' Mo1' 120.85(13) . . ?
C13' P1' Mo1' 107.57(14) . . ?
C17' P2' C16' 103.2(2) . . ?
C17' P2' C18' 101.8(2) . . ?
C16' P2' C18' 101.7(2) . . ?
C17' P2' Mo1' 119.90(13) . . ?
C16' P2' Mo1' 118.73(13) . . ?
C18' P2' Mo1' 108.82(14) . . ?
C21' P3' C20' 102.6(2) . . ?
C21' P3' C19' 101.8(2) . . ?
C20' P3' C19' 102.5(2) . . ?
C21' P3' Mo2' 120.76(14) . . ?
C20' P3' Mo2' 119.24(15) . . ?
C19' P3' Mo2' 107.2(2) . . ?
C22' P4' C23' 102.0(2) . . ?
C22' P4' C24' 103.1(2) . . ?
C23' P4' C24' 102.5(2) . . ?
C22' P4' Mo2' 119.55(13) . . ?
C23' P4' Mo2' 120.35(13) . . ?
C24' P4' Mo2' 106.93(15) . . ?
C2' C1' Mo1' 174.5(3) . . ?
C1' C2' C9' 177.9(4) . . ?
C4' C3' Mo1' 167.3(3) . . ?
C3' C4' C10' 178.3(5) . . ?
C6' C5' Mo2' 171.4(3) . . ?
C5' C6' C11' 176.5(4) . . ?
C8' C7' Mo2' 173.0(3) . . ?
C7' C8' C12' 177.9(4) . . ?

loop_
_geom_bond_atom_site_label_1
_geom_bond_atom_site_label_2
_geom_bond_distance
_geom_bond_site_symmetry_2
_geom_bond_publ_flag
Mo1 Mo2 2.1414(9) . ?
Mo1 C1 2.147(3) . ?
Mo1 C3 2.147(4) . ?
Mo1 P2 2.5081(10) . ?
Mo1 P1 2.5091(11) . ?
Mo2 C7 2.140(3) . ?
Mo2 C5 2.141(4) . ?
Mo2 P4 2.5085(10) . ?
Mo2 P3 2.5088(11) . ?
P1 C15 1.805(4) . ?
P1 C14 1.814(4) . ?
P1 C13 1.822(4) . ?
P2 C17 1.812(4) . ?
P2 C16 1.813(4) . ?
P2 C18 1.821(3) . ?
P3 C21 1.815(4) . ?
P3 C20 1.818(4) . ?
P3 C19 1.819(4) . ?
P4 C23 1.809(4) . ?
P4 C22 1.809(4) . ?
P4 C24 1.819(4) . ?
C1 C2 1.203(4) . ?
C2 C9 1.475(5) . ?
C3 C4 1.195(5) . ?
C4 C10 1.470(6) . ?
C5 C6 1.199(5) . ?
C6 C11 1.474(6) . ?
C7 C8 1.196(5) . ?
C8 C12 1.477(5) . ?
Mo1' C3' 2.140(4) . ?
Mo1' Mo2' 2.1398(7) . ?
Mo1' C1' 2.147(4) . ?
Mo1' P2' 2.5070(13) . ?
Mo1' P1' 2.5133(13) . ?
Mo2' C5' 2.146(4) . ?
Mo2' C7' 2.146(4) . ?
Mo2' P4' 2.5009(11) . ?
Mo2' P3' 2.5086(12) . ?
P1' C15' 1.814(4) . ?
P1' C14' 1.814(4) . ?
P1' C13' 1.827(4) . ?
P2' C17' 1.811(4) . ?
P2' C16' 1.812(4) . ?
P2' C18' 1.821(4) . ?
P3' C21' 1.810(4) . ?
P3' C20' 1.810(4) . ?
P3' C19' 1.821(4) . ?
P4' C22' 1.808(4) . ?
P4' C23' 1.815(4) . ?
P4' C24' 1.824(4) . ?
C1' C2' 1.198(5) . ?
C2' C9' 1.479(5) . ?
C3' C4' 1.184(5) . ?
C4' C10' 1.477(6) . ?
C5' C6' 1.200(5) . ?
C6' C11' 1.476(5) . ?
C7' C8' 1.198(5) . ?
C8' C12' 1.473(5) . ?
